data_4339856
loop_
_publ_author_name
'Stoicescu, Liliana'
'Jeanson, Aur\'elie'
'Duhayon, Carine'
'Tesouro-Vallina, Ana'
'Boudalis, Athanassios K.'
'Costes, Jean-Pierre'
'Tuchagues, Jean-Pierre'

_publ_section_title
;
 Structure and properties of dinuclear manganese(III) complexes with
 pentaanionic pentadentate ligands including alkoxo, amido, and phenoxo
 donors.
;
_journal_issue 17
_journal_name_full 'Inorganic chemistry'
_journal_page_first 6902
_journal_page_last 6910
_journal_paper_doi 10.1021/ic062398r
_journal_volume 46
_journal_year 2007
_chemical_compound_source 'synthesis as described'
_chemical_formula_moiety 'C23 H32 Mn2 N2 O11'
_chemical_formula_sum 'C23 H32 Mn2 N2 O11'
_chemical_formula_weight 622.39
_chemical_name_systematic
;
 ?
;
_space_group_IT_number 2
_symmetry_cell_setting triclinic
_symmetry_space_group_name_Hall '-P 1'
_symmetry_space_group_name_H-M 'P -1'
_atom_sites_solution_hydrogens geom
_atom_sites_solution_primary direct
_atom_sites_solution_secondary difmap
_audit_creation_method SHELXL-97
_cell_angle_alpha 64.401(5)
_cell_angle_beta 74.000(5)
_cell_angle_gamma 66.774(5)
_cell_formula_units_Z 2
_cell_length_a 10.511(5)
_cell_length_b 11.713(5)
_cell_length_c 13.135(5)
_cell_measurement_reflns_used 5000
_cell_measurement_temperature 180
_cell_measurement_theta_max 26.05
_cell_measurement_theta_min 1.65
_cell_measurement_wavelength 0.71073
_cell_volume 1329.3(10)
_computing_cell_refinement 'Stoe IPDS software (Stoe, 1996)'
_computing_data_collection 'Stoe IPDS software (Stoe, 1996)'
_computing_data_reduction 'XRED (Stoe, 1.08, 1996)'
_computing_molecular_graphics 'Ortep-3 for Windows (Farrugia, 1997)'
_computing_publication_material 'WinGX publication routines (Farrugia, 1999)'
_computing_structure_refinement 'SHELXL-97 (Sheldrick, 1997)'
_computing_structure_solution 'SIR92 (Giacovazzo et al, 1993)'
_diffrn_ambient_temperature 180
_diffrn_measured_fraction_theta_full 0.916
_diffrn_measured_fraction_theta_max 0.916
_diffrn_measurement_device_type 'Stoe IPDS'
_diffrn_measurement_method \f
_diffrn_radiation_monochromator graphite
_diffrn_radiation_source 'fine-focus sealed tube'
_diffrn_radiation_type MoK\a
_diffrn_radiation_wavelength 0.71073
_diffrn_reflns_av_R_equivalents 0.1375
_diffrn_reflns_av_sigmaI/netI 0.1575
_diffrn_reflns_limit_h_max 12
_diffrn_reflns_limit_h_min -12
_diffrn_reflns_limit_k_max 14
_diffrn_reflns_limit_k_min -14
_diffrn_reflns_limit_l_max 16
_diffrn_reflns_limit_l_min -16
_diffrn_reflns_number 13027
_diffrn_reflns_theta_full 26.10
_diffrn_reflns_theta_max 26.10
_diffrn_reflns_theta_min 2.13
_diffrn_standards_decay_% 0.1
_diffrn_standards_interval_time 4
_diffrn_standards_number 200
_exptl_absorpt_coefficient_mu 1.011
_exptl_absorpt_correction_T_max 0.9040
_exptl_absorpt_correction_T_min 0.8170
_exptl_absorpt_correction_type refdelf
_exptl_absorpt_process_details
;
(See: Walker, N. & Stuart, D. (1983) Acta Cryst. A39, 158-166)
;
_exptl_crystal_colour green
_exptl_crystal_density_diffrn 1.555
_exptl_crystal_density_method 'not measured'
_exptl_crystal_description prism
_exptl_crystal_F_000 644
_exptl_crystal_size_max 0.20
_exptl_crystal_size_mid 0.20
_exptl_crystal_size_min 0.10
_refine_diff_density_max 1.178
_refine_diff_density_min -0.859
_refine_diff_density_rms 0.173
_refine_ls_extinction_method none
_refine_ls_goodness_of_fit_ref 0.978
_refine_ls_hydrogen_treatment constr
_refine_ls_matrix_type full
_refine_ls_number_parameters 348
_refine_ls_number_reflns 4837
_refine_ls_number_restraints 0
_refine_ls_restrained_S_all 0.978
_refine_ls_R_factor_all 0.1685
_refine_ls_R_factor_gt 0.0911
_refine_ls_shift/su_max 0.001
_refine_ls_shift/su_mean 0.000
_refine_ls_structure_factor_coef Fsqd
_refine_ls_weighting_details 'calc w=1/[\s^2^(Fo^2^)+(0.1424P)^2^+0.0000P] where P=(Fo^2^+2Fc^2^)/3'
_refine_ls_weighting_scheme calc
_refine_ls_wR_factor_gt 0.2237
_refine_ls_wR_factor_ref 0.2648
_reflns_number_gt 2399
_reflns_number_total 4837
_reflns_threshold_expression >2sigma(I)
_cod_data_source_file ic062398r-file004.cif
_cod_data_source_block '[Mn2(L1)(OAc)(MeOH)4]_complex_3'
_cod_database_code 4339856

loop_
_symmetry_equiv_pos_as_xyz
'x, y, z'
'-x, -y, -z'

loop_
_atom_site_label
_atom_site_type_symbol
_atom_site_fract_x
_atom_site_fract_y
_atom_site_fract_z
_atom_site_U_iso_or_equiv
_atom_site_adp_type
_atom_site_occupancy
_atom_site_symmetry_multiplicity
_atom_site_calc_flag
_atom_site_refinement_flags
C1 C 0.8921(10) 0.3488(10) -0.1127(8) 0.037(2) Uani 1 1 d .
C2 C 0.8583(10) 0.3713(11) -0.2179(9) 0.041(3) Uani 1 1 d .
H2 H 0.7722 0.3690 -0.2213 0.050 Uiso 1 1 calc R
C3 C 0.9521(12) 0.3970(12) -0.3169(9) 0.050(3) Uani 1 1 d .
H3 H 0.9288 0.4107 -0.3856 0.060 Uiso 1 1 calc R
C4 C 1.0812(11) 0.4020(12) -0.3129(9) 0.047(3) Uani 1 1 d .
H4 H 1.1437 0.4202 -0.3789 0.057 Uiso 1 1 calc R
C5 C 1.1155(11) 0.3799(10) -0.2102(8) 0.036(2) Uani 1 1 d .
H5 H 1.2025 0.3808 -0.2074 0.043 Uiso 1 1 calc R
C6 C 1.0198(10) 0.3555(9) -0.1081(8) 0.031(2) Uani 1 1 d .
C7 C 1.0663(9) 0.3348(9) -0.0015(8) 0.028(2) Uani 1 1 d .
C8 C 1.0401(9) 0.2724(11) 0.2017(8) 0.037(2) Uani 1 1 d .
H8A H 1.0806 0.3397 0.1887 0.044 Uiso 1 1 calc R
H8B H 1.1127 0.1863 0.2200 0.044 Uiso 1 1 calc R
C9 C 0.9257(13) 0.2704(16) 0.2977(9) 0.061(4) Uani 1 1 d .
H9A H 0.8789 0.3644 0.2885 0.073 Uiso 1 1 calc R
C10 C 0.9655(10) 0.2031(10) 0.4161(8) 0.034(2) Uani 1 1 d .
H10A H 1.0373 0.1174 0.4245 0.041 Uiso 1 1 calc R
H10B H 1.0015 0.2578 0.4316 0.041 Uiso 1 1 calc R
C11 C 0.8488(10) 0.1380(9) 0.6077(8) 0.029(2) Uani 1 1 d .
C12 C 0.7206(9) 0.1337(9) 0.6903(9) 0.032(2) Uani 1 1 d .
C13 C 0.7291(11) 0.1081(11) 0.8044(8) 0.040(2) Uani 1 1 d .
H13 H 0.8148 0.0888 0.8258 0.048 Uiso 1 1 calc R
C14 C 0.6095(10) 0.1114(12) 0.8860(9) 0.047(3) Uani 1 1 d .
H14 H 0.6162 0.0938 0.9608 0.056 Uiso 1 1 calc R
C15 C 0.4827(12) 0.1408(12) 0.8543(10) 0.051(3) Uani 1 1 d .
H15 H 0.4032 0.1457 0.9074 0.061 Uiso 1 1 calc R
C16 C 0.4723(10) 0.1626(10) 0.7465(9) 0.040(2) Uani 1 1 d .
H16 H 0.3853 0.1818 0.7274 0.048 Uiso 1 1 calc R
C17 C 0.5899(10) 0.1572(10) 0.6618(9) 0.035(2) Uani 1 1 d .
C18 C 0.5349(10) 0.2196(11) 0.2527(9) 0.038(2) Uani 1 1 d .
C19 C 0.4058(11) 0.2049(12) 0.2365(10) 0.049(3) Uani 1 1 d .
H19A H 0.4029 0.2320 0.1568 0.074 Uiso 1 1 calc R
H19B H 0.3242 0.2601 0.2679 0.074 Uiso 1 1 calc R
H19C H 0.4085 0.1134 0.2746 0.074 Uiso 1 1 calc R
C20 C 0.5507(11) 0.5644(11) 0.0778(10) 0.048(3) Uani 1 1 d .
H20A H 0.5186 0.6558 0.0717 0.073 Uiso 1 1 calc R
H20B H 0.4802 0.5235 0.1229 0.073 Uiso 1 1 calc R
H20C H 0.5694 0.5609 0.0033 0.073 Uiso 1 1 calc R
C21 C 0.8607(11) -0.0223(11) 0.1237(10) 0.048(3) Uani 1 1 d .
H21A H 0.9185 -0.1140 0.1494 0.072 Uiso 1 1 calc R
H21B H 0.8685 0.0133 0.0421 0.072 Uiso 1 1 calc R
H21C H 0.7653 -0.0166 0.1548 0.072 Uiso 1 1 calc R
C22 C 0.7016(11) -0.0979(11) 0.4412(10) 0.047(3) Uani 1 1 d .
H22A H 0.7467 -0.1905 0.4824 0.070 Uiso 1 1 calc R
H22B H 0.7059 -0.0841 0.3629 0.070 Uiso 1 1 calc R
H22C H 0.6058 -0.0725 0.4737 0.070 Uiso 1 1 calc R
C23 C 0.4454(11) 0.4887(12) 0.3896(11) 0.054(3) Uani 1 1 d .
H23A H 0.4208 0.5822 0.3437 0.080 Uiso 1 1 calc R
H23B H 0.4211 0.4774 0.4686 0.080 Uiso 1 1 calc R
H23C H 0.3956 0.4478 0.3717 0.080 Uiso 1 1 calc R
N1 N 0.9859(8) 0.3017(8) 0.1002(7) 0.0324(19) Uani 1 1 d .
N2 N 0.8373(8) 0.1841(8) 0.4969(7) 0.0318(18) Uani 1 1 d .
O1 O 0.7944(6) 0.3251(7) -0.0218(6) 0.0367(16) Uani 1 1 d .
O2 O 1.1825(6) 0.3433(7) -0.0059(6) 0.0414(18) Uani 1 1 d .
O3 O 0.8231(6) 0.2289(6) 0.2866(6) 0.0321(15) Uani 1 1 d .
O4 O 0.9629(6) 0.1081(7) 0.6424(5) 0.0358(15) Uani 1 1 d .
O5 O 0.5696(6) 0.1784(7) 0.5581(6) 0.0387(17) Uani 1 1 d .
O6 O 0.6212(6) 0.2461(7) 0.1615(6) 0.0350(16) Uani 1 1 d .
O7 O 0.5416(7) 0.2102(7) 0.3497(6) 0.0384(16) Uani 1 1 d .
O8 O 0.6755(6) 0.4944(6) 0.1308(6) 0.0363(15) Uani 1 1 d .
H8 H 0.7351 0.5305 0.0932 0.054 Uiso 1 1 d .
O9 O 0.9054(7) 0.0535(7) 0.1611(6) 0.0402(16) Uani 1 1 d .
H9 H 0.9711 0.0038 0.1977 0.060 Uiso 1 1 d .
O10 O 0.7707(6) -0.0187(6) 0.4479(6) 0.0369(16) Uani 1 1 d .
H10 H 0.8548 -0.0477 0.4291 0.055 Uiso 1 1 d .
O11 O 0.5949(6) 0.4260(7) 0.3667(6) 0.0383(16) Uani 1 1 d .
H11 H 0.6204 0.4578 0.2985 0.057 Uiso 1 1 d .
Mn1 Mn 0.80500(14) 0.27365(14) 0.12982(12) 0.0290(4) Uani 1 1 d .
Mn2 Mn 0.68910(13) 0.19838(15) 0.42448(12) 0.0298(4) Uani 1 1 d .

loop_
_atom_site_aniso_label
_atom_site_aniso_U_11
_atom_site_aniso_U_22
_atom_site_aniso_U_33
_atom_site_aniso_U_23
_atom_site_aniso_U_13
_atom_site_aniso_U_12
C1 0.039(5) 0.043(6) 0.031(5) -0.010(5) -0.009(4) -0.016(5)
C2 0.035(5) 0.055(7) 0.040(6) -0.015(5) -0.006(5) -0.021(5)
C3 0.061(7) 0.065(8) 0.027(5) -0.012(5) -0.006(5) -0.027(7)
C4 0.044(6) 0.067(8) 0.034(6) -0.025(6) 0.011(5) -0.025(6)
C5 0.044(6) 0.036(6) 0.026(5) -0.008(4) 0.002(4) -0.020(5)
C6 0.033(5) 0.028(5) 0.027(5) -0.004(4) -0.007(4) -0.009(4)
C7 0.030(5) 0.021(5) 0.030(5) -0.003(4) -0.007(4) -0.011(4)
C8 0.026(5) 0.054(7) 0.037(5) -0.016(5) 0.000(4) -0.023(5)
C9 0.054(7) 0.114(11) 0.029(6) -0.016(6) -0.003(5) -0.055(8)
C10 0.033(5) 0.037(6) 0.023(5) -0.006(4) -0.002(4) -0.009(5)
C11 0.034(5) 0.031(5) 0.026(5) -0.011(4) -0.006(4) -0.012(5)
C12 0.023(4) 0.024(5) 0.043(6) -0.011(4) -0.011(4) 0.001(4)
C13 0.042(6) 0.047(7) 0.032(5) -0.017(5) -0.007(5) -0.012(5)
C14 0.033(5) 0.068(8) 0.026(5) -0.014(5) -0.001(4) -0.009(6)
C15 0.050(7) 0.062(8) 0.038(6) -0.014(6) -0.003(5) -0.022(7)
C16 0.031(5) 0.041(6) 0.046(6) -0.014(5) -0.007(5) -0.008(5)
C17 0.035(5) 0.032(5) 0.038(6) -0.013(4) -0.010(4) -0.009(5)
C18 0.031(5) 0.048(6) 0.041(6) -0.013(5) -0.004(5) -0.022(5)
C19 0.037(6) 0.064(8) 0.053(7) -0.018(6) -0.004(5) -0.028(6)
C20 0.050(6) 0.043(7) 0.057(7) -0.016(6) -0.020(6) -0.011(6)
C21 0.047(6) 0.049(7) 0.056(7) -0.024(6) -0.018(6) -0.009(6)
C22 0.044(6) 0.046(7) 0.051(7) -0.011(5) -0.011(5) -0.020(6)
C23 0.046(6) 0.043(7) 0.060(8) -0.016(6) -0.009(6) -0.003(6)
N1 0.026(4) 0.038(5) 0.036(5) -0.018(4) 0.008(4) -0.016(4)
N2 0.026(4) 0.031(4) 0.037(5) -0.010(4) -0.004(3) -0.010(4)
O1 0.029(3) 0.046(4) 0.031(4) -0.012(3) 0.002(3) -0.014(3)
O2 0.029(3) 0.057(5) 0.046(4) -0.021(4) 0.005(3) -0.026(4)
O3 0.024(3) 0.038(4) 0.040(4) -0.016(3) -0.003(3) -0.015(3)
O4 0.025(3) 0.045(4) 0.032(4) -0.013(3) -0.005(3) -0.006(3)
O5 0.027(3) 0.057(5) 0.041(4) -0.025(4) -0.002(3) -0.016(4)
O6 0.029(3) 0.048(4) 0.038(4) -0.019(3) -0.002(3) -0.020(3)
O7 0.036(4) 0.042(4) 0.037(4) -0.010(3) -0.016(3) -0.011(4)
O8 0.029(3) 0.033(4) 0.039(4) -0.007(3) -0.007(3) -0.007(3)
O9 0.041(4) 0.036(4) 0.043(4) -0.014(3) -0.019(3) -0.004(4)
O10 0.029(3) 0.032(4) 0.050(4) -0.012(3) -0.009(3) -0.011(3)
O11 0.031(3) 0.040(4) 0.037(4) -0.011(3) -0.002(3) -0.010(3)
Mn1 0.0228(7) 0.0352(8) 0.0286(8) -0.0085(7) -0.0041(6) -0.0120(7)
Mn2 0.0215(7) 0.0381(9) 0.0299(8) -0.0100(7) -0.0051(6) -0.0110(7)

loop_
_atom_type_symbol
_atom_type_description
_atom_type_scat_dispersion_real
_atom_type_scat_dispersion_imag
_atom_type_scat_source
C C 0.0033 0.0016 'International Tables Vol C Tables 4.2.6.8 and 6.1.1.4'
H H 0.0000 0.0000 'International Tables Vol C Tables 4.2.6.8 and 6.1.1.4'
N N 0.0061 0.0033 'International Tables Vol C Tables 4.2.6.8 and 6.1.1.4'
O O 0.0106 0.0060 'International Tables Vol C Tables 4.2.6.8 and 6.1.1.4'
Mn Mn 0.3368 0.7283 'International Tables Vol C Tables 4.2.6.8 and 6.1.1.4'

loop_
_geom_angle_atom_site_label_1
_geom_angle_atom_site_label_2
_geom_angle_atom_site_label_3
_geom_angle
O1 C1 C6 124.0(9)
O1 C1 C2 116.5(8)
C6 C1 C2 119.5(9)
C3 C2 C1 120.9(9)
C3 C2 H2 119.5
C1 C2 H2 119.5
C2 C3 C4 119.9(10)
C2 C3 H3 120.0
C4 C3 H3 120.0
C5 C4 C3 119.5(9)
C5 C4 H4 120.2
C3 C4 H4 120.2
C4 C5 C6 121.3(9)
C4 C5 H5 119.4
C6 C5 H5 119.4
C1 C6 C5 118.7(9)
C1 C6 C7 124.2(8)
C5 C6 C7 117.1(8)
O2 C7 N1 119.7(9)
O2 C7 C6 119.6(8)
N1 C7 C6 120.7(7)
N1 C8 C9 109.6(7)
N1 C8 H8A 109.8
C9 C8 H8A 109.8
N1 C8 H8B 109.8
C9 C8 H8B 109.8
H8A C8 H8B 108.2
O3 C9 C8 111.8(9)
O3 C9 C10 112.1(8)
C8 C9 C10 117.6(10)
O3 C9 H9A 104.6
C8 C9 H9A 104.6
C10 C9 H9A 104.6
N2 C10 C9 107.5(8)
N2 C10 H10A 110.2
C9 C10 H10A 110.2
N2 C10 H10B 110.2
C9 C10 H10B 110.2
H10A C10 H10B 108.5
O4 C11 N2 121.9(8)
O4 C11 C12 119.6(8)
N2 C11 C12 118.3(8)
C17 C12 C13 118.1(9)
C17 C12 C11 124.2(9)
C13 C12 C11 117.7(8)
C14 C13 C12 120.9(9)
C14 C13 H13 119.6
C12 C13 H13 119.6
C15 C14 C13 119.6(10)
C15 C14 H14 120.2
C13 C14 H14 120.2
C16 C15 C14 120.7(10)
C16 C15 H15 119.6
C14 C15 H15 119.6
C15 C16 C17 122.1(10)
C15 C16 H16 119.0
C17 C16 H16 119.0
O5 C17 C12 123.7(9)
O5 C17 C16 117.7(9)
C12 C17 C16 118.6(9)
O7 C18 O6 128.6(8)
O7 C18 C19 117.0(8)
O6 C18 C19 114.3(9)
C18 C19 H19A 109.5
C18 C19 H19B 109.5
H19A C19 H19B 109.5
C18 C19 H19C 109.5
H19A C19 H19C 109.5
H19B C19 H19C 109.5
O8 C20 H20A 109.5
O8 C20 H20B 109.5
H20A C20 H20B 109.5
O8 C20 H20C 109.5
H20A C20 H20C 109.5
H20B C20 H20C 109.5
O9 C21 H21A 109.5
O9 C21 H21B 109.5
H21A C21 H21B 109.5
O9 C21 H21C 109.5
H21A C21 H21C 109.5
H21B C21 H21C 109.5
O10 C22 H22A 109.5
O10 C22 H22B 109.5
H22A C22 H22B 109.5
O10 C22 H22C 109.5
H22A C22 H22C 109.5
H22B C22 H22C 109.5
O11 C23 H23A 109.5
O11 C23 H23B 109.5
H23A C23 H23B 109.5
O11 C23 H23C 109.5
H23A C23 H23C 109.5
H23B C23 H23C 109.5
C7 N1 C8 118.6(7)
C7 N1 Mn1 127.2(6)
C8 N1 Mn1 114.0(5)
C11 N2 C10 116.2(7)
C11 N2 Mn2 129.1(6)
C10 N2 Mn2 113.5(6)
C1 O1 Mn1 129.7(6)
C9 O3 Mn1 113.4(6)
C9 O3 Mn2 111.6(6)
Mn1 O3 Mn2 130.9(3)
C17 O5 Mn2 130.4(6)
C18 O6 Mn1 132.9(6)
C18 O7 Mn2 134.7(6)
C20 O8 Mn1 117.8(6)
C20 O8 H8 109.5
Mn1 O8 H8 98.2
C21 O9 Mn1 125.5(6)
C21 O9 H9 109.6
Mn1 O9 H9 124.9
C22 O10 Mn2 129.0(6)
C22 O10 H10 109.6
Mn2 O10 H10 115.2
C23 O11 Mn2 120.6(6)
C23 O11 H11 109.4
Mn2 O11 H11 108.0
O1 Mn1 O3 175.8(3)
O1 Mn1 N1 93.5(3)
O3 Mn1 N1 83.1(3)
O1 Mn1 O6 87.2(3)
O3 Mn1 O6 96.3(2)
N1 Mn1 O6 179.2(3)
O1 Mn1 O9 95.4(3)
O3 Mn1 O9 87.2(3)
N1 Mn1 O9 92.6(3)
O6 Mn1 O9 87.8(3)
O1 Mn1 O8 92.9(3)
O3 Mn1 O8 84.9(3)
N1 Mn1 O8 93.2(3)
O6 Mn1 O8 86.3(2)
O9 Mn1 O8 169.5(2)
O5 Mn2 O3 174.6(3)
O5 Mn2 N2 91.7(3)
O3 Mn2 N2 83.9(3)
O5 Mn2 O7 89.1(3)
O3 Mn2 O7 95.4(3)
N2 Mn2 O7 178.8(3)
O5 Mn2 O10 95.7(3)
O3 Mn2 O10 87.7(3)
N2 Mn2 O10 93.6(3)
O7 Mn2 O10 85.5(3)
O5 Mn2 O11 90.8(3)
O3 Mn2 O11 86.5(2)
N2 Mn2 O11 95.7(3)
O7 Mn2 O11 85.2(3)
O10 Mn2 O11 168.5(3)

loop_
_geom_bond_atom_site_label_1
_geom_bond_atom_site_label_2
_geom_bond_distance
C1 O1 1.349(11)
C1 C6 1.393(13)
C1 C2 1.411(14)
C2 C3 1.394(14)
C2 H2 0.9300
C3 C4 1.399(15)
C3 H3 0.9300
C4 C5 1.381(15)
C4 H4 0.9300
C5 C6 1.429(12)
C5 H5 0.9300
C6 C7 1.500(13)
C7 O2 1.248(10)
C7 N1 1.356(11)
C8 N1 1.445(12)
C8 C9 1.483(14)
C8 H8A 0.9700
C8 H8B 0.9700
C9 O3 1.408(11)
C9 C10 1.501(14)
C9 H9A 0.9800
C10 N2 1.495(11)
C10 H10A 0.9700
C10 H10B 0.9700
C11 O4 1.264(11)
C11 N2 1.339(12)
C11 C12 1.481(12)
C12 C17 1.415(13)
C12 C13 1.417(14)
C13 C14 1.409(14)
C13 H13 0.9300
C14 C15 1.374(15)
C14 H14 0.9300
C15 C16 1.353(15)
C15 H15 0.9300
C16 C17 1.418(14)
C16 H16 0.9300
C17 O5 1.338(12)
C18 O7 1.250(12)
C18 O6 1.287(11)
C18 C19 1.513(12)
C19 H19A 0.9600
C19 H19B 0.9600
C19 H19C 0.9600
C20 O8 1.427(12)
C20 H20A 0.9600
C20 H20B 0.9600
C20 H20C 0.9600
C21 O9 1.442(11)
C21 H21A 0.9600
C21 H21B 0.9600
C21 H21C 0.9600
C22 O10 1.425(11)
C22 H22A 0.9600
C22 H22B 0.9600
C22 H22C 0.9600
C23 O11 1.456(12)
C23 H23A 0.9600
C23 H23B 0.9600
C23 H23C 0.9600
N1 Mn1 1.962(7)
N2 Mn2 1.958(8)
O1 Mn1 1.837(7)
O3 Mn1 1.939(7)
O3 Mn2 1.955(6)
O5 Mn2 1.837(7)
O6 Mn1 1.985(6)
O7 Mn2 1.985(6)
O8 Mn1 2.405(7)
O8 H8 0.8205
O9 Mn1 2.261(7)
O9 H9 0.8196
O10 Mn2 2.246(7)
O10 H10 0.8205
O11 Mn2 2.291(7)
O11 H11 0.8193

loop_
_geom_hbond_atom_site_label_D
_geom_hbond_atom_site_label_H
_geom_hbond_atom_site_label_A
_geom_hbond_distance_DH
_geom_hbond_distance_HA
_geom_hbond_distance_DA
_geom_hbond_angle_DHA
_geom_hbond_site_symmetry_A
O8 H8 O2 0.82 1.80 2.593(8) 161.5 2_765
O9 H9 O4 0.82 2.08 2.801(10) 147.0 2_756
O10 H10 O4 0.82 1.89 2.697(9) 168.3 2_756
O11 H11 O8 0.82 2.01 2.811(9) 165.0 .
